data_2006832
loop_
_publ_author_name
'Schmidt, Peter Josef'
'Thiele, Gerhard'

_publ_section_title
;
 A New Structural Variation of Nb~3~<i>YX</i>~7~ Compounds: Monoclinic
 Nb~3~SI~7~
;
_journal_issue 12
_journal_name_full 'Acta Crystallographica Section C'
_journal_page_first 1743
_journal_page_last 1745
_journal_paper_doi 10.1107/S0108270197008196
_journal_volume 53
_journal_year 1997
_chemical_formula_moiety Nb3SI7
_chemical_formula_sum 'I7 Nb3 S'
_chemical_formula_weight 1199.09
_space_group_IT_number 14
_symmetry_cell_setting monoclinic
_symmetry_space_group_name_Hall '-P 2ybc'
_symmetry_space_group_name_H-M 'P 1 21/c 1'
_cell_angle_alpha 90.00
_cell_angle_beta 99.49(3)
_cell_angle_gamma 90.00
_cell_formula_units_Z 4
_cell_length_a 15.564(3)
_cell_length_b 12.441(2)
_cell_length_c 7.800(2)
_cell_measurement_reflns_used 25
_cell_measurement_temperature 293(2)
_cell_measurement_theta_max 19.00
_cell_measurement_theta_min 10.11
_cell_volume 1489.7(6)
_computing_cell_refinement 'CAD-4 Software'
_computing_data_collection 'CAD-4 Software (Enraf-Nonius, 1989)'
_computing_data_reduction 'CAD-4/CAD-6 (Keller, 1981)'
_computing_molecular_graphics 'SCHAKAL92 (Keller, 1992)'
_computing_structure_refinement 'SHELXL93 (Sheldrick, 1993)'
_computing_structure_solution 'SHELXS86 (Sheldrick, 1985)'
_diffrn_ambient_temperature 293(2)
_diffrn_measurement_device 'Enraf-Nonius CAD4'
_diffrn_measurement_method \w
_diffrn_radiation_monochromator graphite
_diffrn_radiation_source 'fine-focus sealed tube'
_diffrn_radiation_type MoK\a
_diffrn_radiation_wavelength 0.71069
_diffrn_reflns_av_R_equivalents 0.0000
_diffrn_reflns_av_sigmaI/netI 0.0296
_diffrn_reflns_limit_h_max 20
_diffrn_reflns_limit_h_min -20
_diffrn_reflns_limit_k_max 16
_diffrn_reflns_limit_k_min 0
_diffrn_reflns_limit_l_max 10
_diffrn_reflns_limit_l_min 0
_diffrn_reflns_number 3588
_diffrn_reflns_theta_max 27.96
_diffrn_reflns_theta_min 3.11
_diffrn_standards_decay_% 0
_diffrn_standards_interval_time 120
_diffrn_standards_number 2
_exptl_absorpt_coefficient_mu 16.872
_exptl_absorpt_correction_T_max 0.5154
_exptl_absorpt_correction_T_min 0.1445
_exptl_absorpt_correction_type numerical
_exptl_absorpt_process_details 'SHELXTL/PC (Sheldrick, 1994)'
_exptl_crystal_colour metallic_black
_exptl_crystal_density_diffrn 5.347
_exptl_crystal_density_method 'not measured'
_exptl_crystal_description plate
_exptl_crystal_F_000 2040
_exptl_crystal_size_max 0.09
_exptl_crystal_size_mid 0.09
_exptl_crystal_size_min 0.02
_refine_diff_density_max 1.655
_refine_diff_density_min -1.943
_refine_ls_extinction_coef 0.00037(4)
_refine_ls_extinction_method SHELXL
_refine_ls_goodness_of_fit_all 1.082
_refine_ls_goodness_of_fit_obs 1.086
_refine_ls_hydrogen_treatment none
_refine_ls_matrix_type full
_refine_ls_number_parameters 101
_refine_ls_number_reflns 3576
_refine_ls_number_restraints 0
_refine_ls_restrained_S_all 1.182
_refine_ls_restrained_S_obs 1.086
_refine_ls_R_factor_all 0.0439
_refine_ls_R_factor_obs .0305
_refine_ls_shift/esd_max 0.001
_refine_ls_shift/esd_mean 0.000
_refine_ls_structure_factor_coef Fsqd
_refine_ls_weighting_details 'w = 1/[\s^2^(Fo^2^)+(0.0401P)^2^+13.9960P] where P=(Fo^2^+2Fc^2^)/3'
_refine_ls_weighting_scheme calc
_refine_ls_wR_factor_all 0.0923
_refine_ls_wR_factor_obs .0769
_reflns_number_gt 2955
_reflns_number_total 3588
_reflns_observed_criterion >2sigma(I)
_cod_data_source_file jz1212.cif
_cod_data_source_block Nb~3~SI~7~
_cod_depositor_comments
;
The following automatic conversions were performed:

'_refine_ls_weighting_scheme' value 'calc w =
1/[\s^2^(Fo^2^)+(0.0401P)^2^+13.9960P] where P=(Fo^2^+2Fc^2^)/3' was
changed to 'calc'. New tag '_refine_ls_weighting_details' was
created. The value of the new tag was set to 'w =
1/[\s^2^(Fo^2^)+(0.0401P)^2^+13.9960P] where P=(Fo^2^+2Fc^2^)/3'.

Automatic conversion script
Id: cif_fix_values 3143 2015-03-26 13:38:13Z robertas 
;
_cod_original_cell_volume 1489.7(5)
_cod_original_sg_symbol_H-M 'P 21/c'
_cod_original_formula_sum 'Nb3 S I7'
_cod_database_code 2006832

loop_
_symmetry_equiv_pos_as_xyz
'x, y, z'
'-x, y+1/2, -z+1/2'
'-x, -y, -z'
'x, -y-1/2, z-1/2'

loop_
_atom_site_aniso_label
_atom_site_aniso_U_11
_atom_site_aniso_U_22
_atom_site_aniso_U_33
_atom_site_aniso_U_12
_atom_site_aniso_U_13
_atom_site_aniso_U_23
I2 .0203(2) .0176(2) .0252(3) -.0033(2) .0048(2) -.0023(2)
I1 .0218(2) .0225(2) .0108(2) -.0005(2) .0042(2) .0007(2)
I5 .0199(3) .0295(3) .0313(3) -.0009(2) .0045(2) -.0183(2)
I6 .0208(3) .0242(3) .0291(3) .0050(2) .0102(2) .0137(2)
I3 .0216(2) .0174(2) .0247(3) .0047(2) .0044(2) -.0013(2)
Nb1 .0142(3) .0122(3) .0116(3) -.0001(2) .0026(2) -.0001(2)
I7 .0162(2) .0330(3) .0125(2) -.0008(2) .0027(2) .0004(2)
Nb2 .0136(3) .0121(3) .0120(3) .0002(2) .0027(2) -.0002(2)
Nb3 .0126(3) .0150(3) .0101(3) .0004(2) .0023(2) -.0004(2)
S1 .0176(8) .0218(8) .0120(7) .0009(7) .0029(6) -.0017(7)
I4 .0151(2) .0184(2) .0236(2) -.0002(2) .0018(2) -.0005(2)

loop_
_atom_site_label
_atom_site_fract_x
_atom_site_fract_y
_atom_site_fract_z
_atom_site_U_iso_or_equiv
_atom_site_thermal_displace_type
_atom_site_calc_flag
_atom_site_refinement_flags
_atom_site_occupancy
_atom_site_disorder_group
_atom_site_type_symbol
I2 .13456(3) .77604(4) .07300(7) .02090(12) Uani d . 1 . I
I1 .23518(3) .98759(4) .41994(6) .01821(12) Uani d . 1 . I
I5 .37830(4) 1.25385(5) .43865(8) .02688(14) Uani d . 1 . I
I6 .36892(3) .71576(4) .36208(7) .02400(13) Uani d . 1 . I
I3 .13909(3) 1.22808(4) .11887(7) .02117(12) Uani d . 1 . I
Nb1 .29518(4) 1.11129(5) .16000(8) .01262(14) Uani d . 1 . Nb
I7 .01984(3) 1.00663(4) -.24075(6) .02051(12) Uani d . 1 . I
Nb2 .29250(4) .88890(5) .13074(8) .01250(14) Uani d . 1 . Nb
Nb3 .13753(4) 1.00248(5) .08257(8) .01255(14) Uani d . 1 . Nb
S1 .24533(13) 1.01384(15) -.1064(2) .0171(3) Uani d . 1 . S
I4 .45197(3) .99448(4) .23049(7) .01916(12) Uani d . 1 . I

loop_
_atom_type_symbol
_atom_type_description
_atom_type_scat_dispersion_real
_atom_type_scat_dispersion_imag
_atom_type_scat_source
S S 0.1246 0.1234 'International Tables Vol C Tables 4.2.6.8 and 6.1.1.4'
Nb Nb -2.0727 0.6215 'International Tables Vol C Tables 4.2.6.8 and 6.1.1.4'
I I -0.4742 1.8119 'International Tables Vol C Tables 4.2.6.8 and 6.1.1.4'

loop_
_geom_angle_atom_site_label_1
_geom_angle_atom_site_label_2
_geom_angle_atom_site_label_3
_geom_angle_site_symmetry_1
_geom_angle_site_symmetry_3
_geom_angle
_geom_angle_publ_flag
Nb2 I2 Nb3 . . 58.99(2) no
Nb3 I1 Nb1 . . 59.02(2) yes
Nb3 I1 Nb2 . . 58.56(2) yes
Nb1 I1 Nb2 . . 58.71(2) yes
Nb1 I5 Nb1 4_586 . 127.77(3) no
Nb2 I6 Nb2 4_576 . 127.19(3) no
Nb1 I3 Nb3 . . 59.25(2) no
S1 Nb1 Nb2 . . 55.38(5) no
S1 Nb1 Nb3 . . 54.77(5) no
Nb2 Nb1 Nb3 . . 59.74(2) yes
S1 Nb1 I3 . . 90.71(6) no
Nb2 Nb1 I3 . . 120.41(3) no
Nb3 Nb1 I3 . . 60.69(2) no
S1 Nb1 I4 . . 93.09(5) no
Nb2 Nb1 I4 . . 60.16(2) no
Nb3 Nb1 I4 . . 119.78(3) no
I3 Nb1 I4 . . 175.37(3) no
S1 Nb1 I1 . . 104.26(5) no
Nb2 Nb1 I1 . . 60.90(2) no
Nb3 Nb1 I1 . . 60.41(3) no
I3 Nb1 I1 . . 88.95(3) no
I4 Nb1 I1 . . 87.54(3) no
S1 Nb1 I5 . 4_585 83.61(5) no
Nb2 Nb1 I5 . 4_585 122.44(3) no
Nb3 Nb1 I5 . 4_585 128.64(3) no
I3 Nb1 I5 . 4_585 95.53(3) no
I4 Nb1 I5 . 4_585 87.54(3) no
I1 Nb1 I5 . 4_585 170.93(3) no
S1 Nb1 I5 . . 168.00(5) no
Nb2 Nb1 I5 . . 131.45(3) no
Nb3 Nb1 I5 . . 136.10(3) no
I3 Nb1 I5 . . 92.26(3) no
I4 Nb1 I5 . . 84.56(3) no
I1 Nb1 I5 . . 87.43(3) no
I5 Nb1 I5 4_585 . 84.53(2) no
Nb3 I7 Nb3 . 3_575 94.96(3) no
S1 Nb2 Nb3 . . 54.83(5) no
S1 Nb2 Nb1 . . 54.88(5) no
Nb3 Nb2 Nb1 . . 60.21(2) yes
S1 Nb2 I2 . . 92.93(6) no
Nb3 Nb2 I2 . . 60.80(2) no
Nb1 Nb2 I2 . . 120.90(3) no
S1 Nb2 I4 . . 93.10(5) no
Nb3 Nb2 I4 . . 120.70(3) no
Nb1 Nb2 I4 . . 60.62(2) no
I2 Nb2 I4 . . 173.11(3) no
S1 Nb2 I1 . . 103.46(5) no
Nb3 Nb2 I1 . . 60.38(3) no
Nb1 Nb2 I1 . . 60.39(2) no
I2 Nb2 I1 . . 87.83(3) no
I4 Nb2 I1 . . 87.51(3) no
S1 Nb2 I6 . 4_575 81.09(5) no
Nb3 Nb2 I6 . 4_575 125.90(3) no
Nb1 Nb2 I6 . 4_575 120.48(3) no
I2 Nb2 I6 . 4_575 96.48(3) no
I4 Nb2 I6 . 4_575 87.76(3) no
I1 Nb2 I6 . 4_575 173.61(3) no
S1 Nb2 I6 . . 167.71(5) no
Nb3 Nb2 I6 . . 135.60(3) no
Nb1 Nb2 I6 . . 133.03(3) no
I2 Nb2 I6 . . 89.25(3) no
I4 Nb2 I6 . . 85.57(3) no
I1 Nb2 I6 . . 88.71(3) no
I6 Nb2 I6 4_575 . 86.65(2) no
S1 Nb3 Nb2 . . 55.56(5) no
S1 Nb3 Nb1 . . 55.01(5) no
Nb2 Nb3 Nb1 . . 60.05(3) no
S1 Nb3 I2 . . 93.00(5) no
Nb2 Nb3 I2 . . 60.22(2) no
Nb1 Nb3 I2 . . 120.17(3) no
S1 Nb3 I1 . . 104.58(5) no
Nb2 Nb3 I1 . . 61.06(3) no
Nb1 Nb3 I1 . . 60.57(3) no
I2 Nb3 I1 . . 87.88(2) no
S1 Nb3 I3 . . 90.44(5) no
Nb2 Nb3 I3 . . 120.11(3) no
Nb1 Nb3 I3 . . 60.06(2) no
I2 Nb3 I3 . . 175.66(3) no
I1 Nb3 I3 . . 88.70(2) no
S1 Nb3 I7 . . 82.48(5) no
Nb2 Nb3 I7 . . 123.07(3) no
Nb1 Nb3 I7 . . 126.60(3) no
I2 Nb3 I7 . . 89.39(2) no
I1 Nb3 I7 . . 172.54(3) no
I3 Nb3 I7 . . 93.68(2) no
S1 Nb3 I7 . 3_575 167.49(5) no
Nb2 Nb3 I7 . 3_575 134.09(3) no
Nb1 Nb3 I7 . 3_575 134.32(3) no
I2 Nb3 I7 . 3_575 87.77(2) no
I1 Nb3 I7 . 3_575 87.92(3) no
I3 Nb3 I7 . 3_575 89.44(2) no
I7 Nb3 I7 . 3_575 85.04(3) no
Nb3 S1 Nb1 . . 70.23(5) yes
Nb3 S1 Nb2 . . 69.61(5) yes
Nb1 S1 Nb2 . . 69.74(6) yes
Nb2 I4 Nb1 . . 59.22(2) no

loop_
_geom_bond_atom_site_label_1
_geom_bond_atom_site_label_2
_geom_bond_site_symmetry_2
_geom_bond_distance
_geom_bond_publ_flag
I2 Nb2 . 2.8022(9) no
I2 Nb3 . 2.8182(9) no
I1 Nb3 . 2.8196(12) yes
I1 Nb1 . 2.8241(9) yes
I1 Nb2 . 2.8382(10) yes
I5 Nb1 4_586 2.8646(9) no
I5 Nb1 . 2.9353(10) no
I6 Nb2 4_576 2.8849(10) no
I6 Nb2 . 2.9331(9) no
I3 Nb1 . 2.8033(9) no
I3 Nb3 . 2.8206(9) no
Nb1 S1 . 2.420(2) yes
Nb1 Nb2 . 2.7759(10) yes
Nb1 Nb3 . 2.7801(10) yes
Nb1 I4 . 2.8154(9) no
Nb1 I5 4_585 2.8646(10) no
I7 Nb3 . 2.8627(13) no
I7 Nb3 3_575 2.9208(11) no
Nb2 S1 . 2.435(2) yes
Nb2 Nb3 . 2.7671(10) yes
Nb2 I4 . 2.8024(10) no
Nb2 I6 4_575 2.8849(10) no
Nb3 S1 . 2.413(2) yes
Nb3 I7 3_575 2.9208(11) no
